data_4134084
loop_
_publ_author_name
'Kumar, Amit'
'Lionetti, Davide'
'Day, Victor'
'Blakemore, James D.'

_publ_section_title
;
 Redox-Inactive Metal Cations Modulate the Reduction Potential of the
 Uranyl Ion in Macrocyclic Complexes.
;
_journal_name_full 'Journal of the American Chemical Society'
_journal_paper_doi 10.1021/jacs.9b11903
_journal_year 2020
_chemical_absolute_configuration ad
_chemical_formula_moiety 'C25 H31 N3 O8 U'
_chemical_formula_sum 'C25 H31 N3 O8 U'
_chemical_formula_weight 739.56
_space_group_crystal_system orthorhombic
_space_group_IT_number 19
_space_group_name_Hall 'P 2ac 2ab'
_space_group_name_H-M_alt 'P 21 21 21'
_atom_sites_solution_hydrogens geom
_audit_creation_date 2019-08-07
_audit_creation_method
;
Olex2 1.2
(compiled 2018.05.29 svn.r3508 for OlexSys, GUI svn.r5506)
;
_cell_angle_alpha 90
_cell_angle_beta 90
_cell_angle_gamma 90
_cell_formula_units_Z 4
_cell_length_a 11.8509(3)
_cell_length_b 12.0635(4)
_cell_length_c 17.8749(5)
_cell_measurement_reflns_used 9945
_cell_measurement_temperature 200(2)
_cell_measurement_theta_max 68.272
_cell_measurement_theta_min 4.421
_cell_volume 2555.46(13)
_computing_cell_refinement 'SAINT v8.34A (Bruker, 2013)'
_computing_data_collection 'Bruker APEX2'
_computing_data_reduction 'SAINT v8.34A (Bruker, 2013)'
_computing_molecular_graphics 'Olex2 (Dolomanov et al., 2009)'
_computing_publication_material 'Olex2 (Dolomanov et al., 2009)'
_computing_structure_refinement 'ShelXL (Sheldrick, 2015)'
_computing_structure_solution 'SHELXS-97 (Sheldrick 2008)'
_diffrn_ambient_temperature 199.99
_diffrn_measured_fraction_theta_full 0.998
_diffrn_measured_fraction_theta_max 0.991
_diffrn_measurement_device_type 'Bruker Platinum 135 CCD'
_diffrn_measurement_method '\f and \w scans'
_diffrn_radiation_monochromator 'Helios high-brilliance multilayer optics'
_diffrn_radiation_type CuK\a
_diffrn_radiation_wavelength 1.54178
_diffrn_reflns_av_R_equivalents 0.0523
_diffrn_reflns_av_unetI/netI 0.0442
_diffrn_reflns_Laue_measured_fraction_full 0.998
_diffrn_reflns_Laue_measured_fraction_max 0.991
_diffrn_reflns_limit_h_max 14
_diffrn_reflns_limit_h_min -14
_diffrn_reflns_limit_k_max 12
_diffrn_reflns_limit_k_min -14
_diffrn_reflns_limit_l_max 16
_diffrn_reflns_limit_l_min -21
_diffrn_reflns_number 21288
_diffrn_reflns_point_group_measured_fraction_full 0.999
_diffrn_reflns_point_group_measured_fraction_max 0.992
_diffrn_reflns_theta_full 66.000
_diffrn_reflns_theta_max 68.357
_diffrn_reflns_theta_min 4.422
_diffrn_standards_number 0
_exptl_absorpt_coefficient_mu 18.348
_exptl_absorpt_correction_T_max 0.7531
_exptl_absorpt_correction_T_min 0.4291
_exptl_absorpt_correction_type multi-scan
_exptl_absorpt_process_details
'SADABS-2014/5 (Bruker,2014/5) was used for absorption correction. wR2(int) was 0.1291 before and 0.0813 after correction. The Ratio of minimum to maximum transmission is 0.5698. The \l/2 correction factor is 0.00150.'
_exptl_crystal_colour red
_exptl_crystal_colour_primary red
_exptl_crystal_density_diffrn 1.922
_exptl_crystal_description Chunk
_exptl_crystal_F_000 1432
_exptl_crystal_size_max 0.135
_exptl_crystal_size_mid 0.095
_exptl_crystal_size_min 0.065
_refine_diff_density_max 1.564
_refine_diff_density_min -1.206
_refine_diff_density_rms 0.113
_refine_ls_abs_structure_details
;
 Refined as an inversion twin.
;
_refine_ls_abs_structure_Flack 0.012(13)
_refine_ls_extinction_method none
_refine_ls_goodness_of_fit_ref 1.043
_refine_ls_hydrogen_treatment constr
_refine_ls_matrix_type full
_refine_ls_number_parameters 364
_refine_ls_number_reflns 4586
_refine_ls_number_restraints 38
_refine_ls_restrained_S_all 1.065
_refine_ls_R_factor_all 0.0322
_refine_ls_R_factor_gt 0.0298
_refine_ls_shift/su_max 0.001
_refine_ls_shift/su_mean 0.000
_refine_ls_structure_factor_coef Fsqd
_refine_ls_weighting_details 'w=1/[\s^2^(Fo^2^)+(0.0277P)^2^+4.9947P] where P=(Fo^2^+2Fc^2^)/3'
_refine_ls_weighting_scheme calc
_refine_ls_wR_factor_gt 0.0700
_refine_ls_wR_factor_ref 0.0711
_reflns_Friedel_coverage 0.765
_reflns_Friedel_fraction_full 0.999
_reflns_Friedel_fraction_max 0.992
_reflns_number_gt 4390
_reflns_number_total 4586
_reflns_threshold_expression 'I > 2\s(I)'
_cod_data_source_file ja9b11903_si_002.cif
_cod_data_source_block L(salben)UO2
_cod_database_code 4134084
_shelx_shelxl_version_number 2014/7
_shelx_space_group_comment
;
The symmetry employed for this shelxl refinement is uniquely defined
by the following loop, which should always be used as a source of
symmetry information in preference to the above space-group names.
They are only intended as comments.
;
_shelx_estimated_absorpt_t_max 0.382
_shelx_estimated_absorpt_t_min 0.191
_olex2_refinement_description
;
1. Twinned data refinement
 Scales: 0.988(13)
 0.012(13)
2. Fixed Uiso
 At 1.2 times of:
  All C(H) groups, All C(H,H) groups
 At 1.5 times of:
  All C(H,H,H) groups
3. Shared sites
{N3A, N3}
{C24A, C24}
{C21A, C21}
4. Restrained distances
 C23A-C24A = C21A-C22A = C23-C24 = C21-C22
 1.51765 with sigma of 0.01
 N3A-C23A = N3A-C22A = N3A-C25A = N3-C23 = N3-C22 = N3-C25
 1.409138 with sigma of 0.01
 N3A-C24A = N3A-C21A = C23A-C22A = C23A-C25A = C22A-C25A
 2.478778 with sigma of 0.02
 N3-C24 = N3-C21 = C23-C22 = C23-C25 = C22-C25
 2.478778 with sigma of 0.02
5. Uiso/Uaniso restraints and constraints
Uanis(C23) \\sim Ueq, Uanis(C22) \\sim Ueq: with sigma of 0.01 and sigma for
terminal atoms of 0.02
Uanis(C25) \\sim Ueq: with sigma of 0.005 and sigma for terminal atoms of 0.01
Uanis(N3A) = Uanis(N3)
Uanis(C24A) = Uanis(C24)
Uanis(C21A) = Uanis(C21)
6. Others
 1(DFIX)=0.9285*FVAR(2)
 1(DFIX)=FVAR(1)
 1(DFIX)=1(DFIX)=1.6333*FVAR(2)
 Sof(N3)=Sof(C23)=Sof(H24C)=Sof(H24D)=Sof(C24)=Sof(H25C)=Sof(H25D)=Sof(C21)=
 Sof(H21C)=Sof(H21D)=Sof(C22)=Sof(H22C)=Sof(H22D)=Sof(C25)=Sof(H23D)=Sof(H23E)=
 Sof(H23F)=1-FVAR(2)
 Sof(N3A)=Sof(C23A)=Sof(H23A)=Sof(H23B)=Sof(C24A)=Sof(H24A)=Sof(H24B)=
 Sof(C21A)=Sof(H21A)=Sof(H21B)=Sof(C22A)=Sof(H22A)=Sof(H22B)=Sof(C25A)=
 Sof(H25A)=Sof(H25B)=Sof(H25E)=FVAR(2)
7.a Secondary CH2 refined with riding coordinates:
 C23A(H23A,H23B), C24A(H24A,H24B), C21A(H21A,H21B), C22A(H22A,H22B), C23(H24C,
 H24D), C24(H25C,H25D), C21(H21C,H21D), C22(H22C,H22D), C8(H8A,H8B), C9(H9A,
 H9B), C10(H10A,H10B), C11(H11A,H11B), C12(H12A,H12B), C13(H13A,H13B)
7.b Me refined with riding coordinates:
 C25A(H25A,H25B,H25E), C25(H23D,H23E,H23F)
7.c Aromatic/amide H refined with riding coordinates:
 C1(H1), C3(H3), C4(H4), C5(H5), C15(H15), C16(H16), C17(H17), C20(H20)
;
_olex2_submission_special_instructions 'No special instructions were received'

loop_
_space_group_symop_operation_xyz
'x, y, z'
'-x+1/2, -y, z+1/2'
'-x, y+1/2, -z+1/2'
'x+1/2, -y+1/2, -z'

loop_
_atom_site_label
_atom_site_type_symbol
_atom_site_fract_x
_atom_site_fract_y
_atom_site_fract_z
_atom_site_U_iso_or_equiv
_atom_site_adp_type
_atom_site_occupancy
_atom_site_site_symmetry_order
_atom_site_calc_flag
_atom_site_refinement_flags_posn
_atom_site_refinement_flags_adp
_atom_site_refinement_flags_occupancy
_atom_site_disorder_assembly
_atom_site_disorder_group
U U -0.02501(3) 0.29916(3) 0.15730(2) 0.03618(11) Uani 1 1 d . . . . .
O1 O 0.0106(7) 0.4167(7) 0.0625(4) 0.0500(19) Uani 1 1 d . . . . .
O2 O 0.1388(6) 0.3436(6) 0.2079(4) 0.0421(17) Uani 1 1 d . . . . .
O8 O 0.0410(6) 0.1849(6) 0.1104(4) 0.0429(16) Uani 1 1 d . . . . .
O7 O -0.1007(8) 0.4037(7) 0.2068(5) 0.063(2) Uani 1 1 d . . . . .
O6 O 0.1370(7) 0.5704(7) -0.0100(4) 0.051(2) Uani 1 1 d . . . . .
O5 O 0.3819(7) 0.5974(7) -0.0158(5) 0.0538(19) Uani 1 1 d . . . . .
O4 O 0.5384(8) 0.4521(7) 0.0778(5) 0.056(2) Uani 1 1 d . . . . .
O3 O 0.3581(8) 0.4207(7) 0.1875(4) 0.052(2) Uani 1 1 d . . . . .
N3A N -0.1935(8) 0.1681(8) 0.1977(5) 0.058(3) Uani 0.796(19) 1 d D . P A 1
C23A C -0.2966(10) 0.1983(14) 0.1576(7) 0.061(4) Uani 0.796(19) 1 d D . P A 1
H23A H -0.3244 0.2702 0.1769 0.073 Uiso 0.796(19) 1 calc R . P A 1
H23B H -0.3553 0.1418 0.1678 0.073 Uiso 0.796(19) 1 calc R . P A 1
C24A C -0.2803(10) 0.2073(13) 0.0753(7) 0.068(4) Uani 0.796(19) 1 d D . P A 1
H24A H -0.2597 0.1342 0.0542 0.082 Uiso 0.796(19) 1 calc R . P A 1
H24B H -0.3508 0.2326 0.0512 0.082 Uiso 0.796(19) 1 calc R . P A 1
C21A C -0.0994(12) 0.1513(12) 0.3198(6) 0.072(4) Uani 0.796(19) 1 d D . P A 1
H21A H -0.1019 0.1838 0.3706 0.086 Uiso 0.796(19) 1 calc R . P A 1
H21B H -0.0946 0.0697 0.3249 0.086 Uiso 0.796(19) 1 calc R . P A 1
C22A C -0.2078(11) 0.1819(14) 0.2772(6) 0.061(5) Uani 0.796(19) 1 d D . P A 1
H22A H -0.2706 0.1343 0.2947 0.073 Uiso 0.796(19) 1 calc R . P A 1
H22B H -0.2279 0.2599 0.2881 0.073 Uiso 0.796(19) 1 calc R . P A 1
C25A C -0.1661(14) 0.0513(10) 0.1793(9) 0.057(5) Uani 0.796(19) 1 d D . P A 1
H25A H -0.1567 0.0437 0.1251 0.085 Uiso 0.796(19) 1 calc R . P A 1
H25B H -0.0960 0.0300 0.2045 0.085 Uiso 0.796(19) 1 calc R . P A 1
H25E H -0.2276 0.0031 0.1962 0.085 Uiso 0.796(19) 1 calc R . P A 1
N3 N -0.1935(8) 0.1681(8) 0.1977(5) 0.058(3) Uani 0.204(19) 1 d D . P A 2
C23 C -0.244(5) 0.1223(18) 0.1331(16) 0.062(19) Uani 0.204(19) 1 d D U P A 2
H24C H -0.3112 0.0790 0.1485 0.075 Uiso 0.204(19) 1 calc R . P A 2
H24D H -0.1902 0.0703 0.1096 0.075 Uiso 0.204(19) 1 calc R . P A 2
C24 C -0.2803(10) 0.2073(13) 0.0753(7) 0.068(4) Uani 0.204(19) 1 d D . P A 2
H25C H -0.2995 0.1692 0.0280 0.082 Uiso 0.204(19) 1 calc R . P A 2
H25D H -0.3484 0.2467 0.0932 0.082 Uiso 0.204(19) 1 calc R . P A 2
C21 C -0.0994(12) 0.1513(12) 0.3198(6) 0.072(4) Uani 0.204(19) 1 d D . P A 2
H21C H -0.1492 0.2116 0.3377 0.086 Uiso 0.204(19) 1 calc R . P A 2
H21D H -0.0808 0.1001 0.3613 0.086 Uiso 0.204(19) 1 calc R . P A 2
C22 C -0.146(4) 0.0922(18) 0.2516(15) 0.048(15) Uani 0.204(19) 1 d D U P A 2
H22C H -0.0842 0.0496 0.2275 0.058 Uiso 0.204(19) 1 calc R . P A 2
H22D H -0.2045 0.0390 0.2676 0.058 Uiso 0.204(19) 1 calc R . P A 2
C25 C -0.256(5) 0.255(4) 0.235(3) 0.08(2) Uani 0.204(19) 1 d D U P A 2
H23D H -0.2138 0.2809 0.2787 0.115 Uiso 0.204(19) 1 calc R . P A 2
H23E H -0.2676 0.3171 0.2003 0.115 Uiso 0.204(19) 1 calc R . P A 2
H23F H -0.3296 0.2263 0.2510 0.115 Uiso 0.204(19) 1 calc R . P A 2
N1 N -0.1896(7) 0.2874(9) 0.0619(6) 0.049(2) Uani 1 1 d . . . . .
C1 C -0.2031(10) 0.3431(9) 0.0011(7) 0.051(3) Uani 1 1 d . . . . .
H1 H -0.2709 0.3282 -0.0254 0.062 Uiso 1 1 calc R . . . .
C2 C -0.1307(10) 0.4247(9) -0.0327(6) 0.044(2) Uani 1 1 d . . . . .
C7 C -0.0272(11) 0.4573(8) -0.0011(5) 0.041(2) Uani 1 1 d . . . . .
C3 C -0.1687(13) 0.4672(11) -0.1010(7) 0.062(3) Uani 1 1 d . . . . .
H3 H -0.2386 0.4428 -0.1212 0.075 Uiso 1 1 calc R . . . .
C4 C -0.1060(14) 0.5432(12) -0.1384(8) 0.068(4) Uani 1 1 d . . . . .
H4 H -0.1319 0.5726 -0.1847 0.082 Uiso 1 1 calc R . . . .
C5 C -0.0043(12) 0.5776(10) -0.1088(6) 0.057(4) Uani 1 1 d . . . . .
H5 H 0.0392 0.6303 -0.1358 0.069 Uiso 1 1 calc R . . . .
C6 C 0.0369(10) 0.5384(9) -0.0411(5) 0.041(2) Uani 1 1 d . . . . .
C8 C 0.1967(11) 0.6540(10) -0.0500(7) 0.054(3) Uani 1 1 d . . . . .
H8A H 0.1488 0.7208 -0.0549 0.064 Uiso 1 1 calc R . . . .
H8B H 0.2148 0.6269 -0.1009 0.064 Uiso 1 1 calc R . . . .
C9 C 0.3030(11) 0.6832(10) -0.0101(8) 0.059(3) Uani 1 1 d . . . . .
H9A H 0.3350 0.7518 -0.0319 0.071 Uiso 1 1 calc R . . . .
H9B H 0.2862 0.6976 0.0432 0.071 Uiso 1 1 calc R . . . .
C10 C 0.4887(11) 0.6270(11) 0.0134(7) 0.059(3) Uani 1 1 d . . . . .
H10A H 0.4794 0.6592 0.0640 0.071 Uiso 1 1 calc R . . . .
H10B H 0.5241 0.6836 -0.0191 0.071 Uiso 1 1 calc R . . . .
C11 C 0.5631(10) 0.5264(11) 0.0176(8) 0.060(3) Uani 1 1 d . . . . .
H11A H 0.5567 0.4852 -0.0301 0.072 Uiso 1 1 calc R . . . .
H11B H 0.6424 0.5512 0.0225 0.072 Uiso 1 1 calc R . . . .
C12 C 0.4423(10) 0.3841(11) 0.0654(7) 0.054(3) Uani 1 1 d . . . . .
H12A H 0.4605 0.3071 0.0803 0.065 Uiso 1 1 calc R . . . .
H12B H 0.4244 0.3837 0.0113 0.065 Uiso 1 1 calc R . . . .
C13 C 0.3402(11) 0.4220(11) 0.1081(6) 0.051(3) Uani 1 1 d . . . . .
H13A H 0.3205 0.4983 0.0922 0.061 Uiso 1 1 calc R . . . .
H13B H 0.2757 0.3733 0.0957 0.061 Uiso 1 1 calc R . . . .
C14 C 0.3386(10) 0.3187(10) 0.2204(6) 0.048(3) Uani 1 1 d . . . . .
C19 C 0.2248(11) 0.2863(10) 0.2334(6) 0.047(3) Uani 1 1 d . . . . .
C15 C 0.4279(12) 0.2528(12) 0.2434(7) 0.062(3) Uani 1 1 d . . . . .
H15 H 0.5030 0.2741 0.2319 0.074 Uiso 1 1 calc R . . . .
C16 C 0.4082(15) 0.1553(12) 0.2836(8) 0.069(4) Uani 1 1 d . . . . .
H16 H 0.4699 0.1102 0.2984 0.083 Uiso 1 1 calc R . . . .
C17 C 0.3010(15) 0.1247(12) 0.3016(7) 0.065(4) Uani 1 1 d . . . . .
H17 H 0.2889 0.0599 0.3308 0.079 Uiso 1 1 calc R . . . .
C18 C 0.2085(12) 0.1872(10) 0.2777(6) 0.056(3) Uani 1 1 d . . . . .
C20 C 0.0949(14) 0.1569(10) 0.3025(6) 0.058(4) Uani 1 1 d . . . . .
H20 H 0.0913 0.1027 0.3410 0.069 Uiso 1 1 calc R . . . .
N2 N 0.0020(9) 0.1926(8) 0.2798(5) 0.055(3) Uani 1 1 d . . . . .

loop_
_atom_site_aniso_label
_atom_site_aniso_U_11
_atom_site_aniso_U_22
_atom_site_aniso_U_33
_atom_site_aniso_U_23
_atom_site_aniso_U_13
_atom_site_aniso_U_12
U 0.03754(16) 0.03070(15) 0.04030(16) 0.00183(15) 0.00959(14) 0.00055(15)
O1 0.047(5) 0.055(4) 0.047(4) 0.024(3) -0.009(3) -0.014(4)
O2 0.046(4) 0.035(4) 0.046(4) 0.006(3) -0.001(3) 0.001(3)
O8 0.037(4) 0.044(4) 0.048(4) -0.006(3) 0.000(3) -0.004(3)
O7 0.078(6) 0.038(4) 0.072(5) 0.009(4) 0.027(5) 0.013(4)
O6 0.054(5) 0.049(5) 0.050(4) 0.017(4) 0.005(4) -0.007(4)
O5 0.042(4) 0.051(5) 0.068(5) -0.003(4) 0.005(4) -0.008(4)
O4 0.045(5) 0.062(5) 0.063(5) -0.010(4) -0.001(4) -0.008(4)
O3 0.054(5) 0.055(5) 0.047(4) -0.010(4) -0.001(4) -0.007(4)
N3A 0.046(6) 0.050(6) 0.078(7) 0.012(5) 0.027(5) 0.014(5)
C23A 0.039(7) 0.060(9) 0.083(10) -0.002(12) 0.013(8) -0.010(7)
C24A 0.044(7) 0.057(8) 0.103(10) 0.014(8) -0.003(6) -0.017(7)
C21A 0.101(12) 0.064(8) 0.050(7) 0.006(6) 0.023(7) -0.018(8)
C22A 0.055(10) 0.074(13) 0.054(9) -0.010(8) 0.029(7) -0.018(9)
C25A 0.061(10) 0.043(8) 0.066(10) 0.000(7) 0.012(7) -0.007(7)
N3 0.046(6) 0.050(6) 0.078(7) 0.012(5) 0.027(5) 0.014(5)
C23 0.06(2) 0.06(2) 0.07(2) -0.002(13) 0.003(13) -0.010(13)
C24 0.044(7) 0.057(8) 0.103(10) 0.014(8) -0.003(6) -0.017(7)
C21 0.101(12) 0.064(8) 0.050(7) 0.006(6) 0.023(7) -0.018(8)
C22 0.043(18) 0.044(18) 0.059(19) 0.008(12) 0.003(12) -0.003(12)
C25 0.07(3) 0.07(3) 0.08(3) 0.011(13) 0.007(13) -0.005(13)
N1 0.026(4) 0.047(5) 0.074(6) 0.000(5) 0.001(4) -0.001(4)
C1 0.030(5) 0.044(6) 0.080(9) -0.008(6) -0.009(5) 0.004(5)
C2 0.046(6) 0.037(6) 0.048(6) 0.000(5) -0.002(5) 0.005(5)
C7 0.048(5) 0.034(5) 0.040(5) -0.001(4) 0.006(5) 0.004(5)
C3 0.074(9) 0.056(8) 0.058(7) -0.002(6) -0.018(7) 0.004(7)
C4 0.083(11) 0.064(8) 0.058(8) 0.004(6) -0.019(7) 0.014(7)
C5 0.075(11) 0.055(7) 0.042(5) 0.009(5) 0.004(5) 0.003(6)
C6 0.040(6) 0.044(5) 0.039(5) -0.002(4) 0.005(5) 0.005(5)
C8 0.053(7) 0.043(6) 0.064(7) 0.012(5) 0.020(6) -0.007(5)
C9 0.053(7) 0.041(7) 0.083(9) 0.005(6) 0.014(6) -0.006(6)
C10 0.050(7) 0.065(8) 0.063(7) -0.004(6) 0.007(6) -0.021(6)
C11 0.034(6) 0.072(9) 0.073(8) -0.021(7) 0.002(6) -0.008(6)
C12 0.048(7) 0.061(7) 0.054(6) -0.011(6) 0.005(5) -0.007(6)
C13 0.053(7) 0.057(7) 0.043(6) -0.005(5) 0.001(5) -0.003(6)
C14 0.060(7) 0.048(7) 0.037(5) -0.011(5) -0.014(5) 0.006(5)
C19 0.069(7) 0.038(6) 0.036(5) -0.017(5) -0.015(5) 0.007(6)
C15 0.054(7) 0.078(9) 0.053(7) -0.017(6) -0.020(6) 0.010(7)
C16 0.093(12) 0.060(8) 0.055(7) -0.011(6) -0.030(8) 0.033(8)
C17 0.098(12) 0.055(8) 0.043(7) 0.001(6) -0.021(7) 0.003(8)
C18 0.091(10) 0.038(6) 0.039(6) -0.006(5) -0.021(6) 0.003(6)
C20 0.102(12) 0.040(6) 0.032(6) -0.001(5) 0.005(6) -0.008(7)
N2 0.082(9) 0.038(5) 0.043(4) 0.004(4) 0.009(4) -0.003(5)

loop_
_atom_type_symbol
_atom_type_description
_atom_type_scat_dispersion_real
_atom_type_scat_dispersion_imag
_atom_type_scat_source
C C 0.0181 0.0091 'International Tables Vol C Tables 4.2.6.8 and 6.1.1.4'
H H 0.0000 0.0000 'International Tables Vol C Tables 4.2.6.8 and 6.1.1.4'
N N 0.0311 0.0180 'International Tables Vol C Tables 4.2.6.8 and 6.1.1.4'
O O 0.0492 0.0322 'International Tables Vol C Tables 4.2.6.8 and 6.1.1.4'
U U -4.3638 13.4090 'International Tables Vol C Tables 4.2.6.8 and 6.1.1.4'

loop_
_geom_angle_atom_site_label_1
_geom_angle_atom_site_label_2
_geom_angle_atom_site_label_3
_geom_angle
O1 U N3A 136.4(3)
O1 U N3 136.4(3)
O1 U N1 71.4(3)
O1 U N2 159.6(3)
O2 U O1 89.4(3)
O2 U N3A 134.2(3)
O2 U N3 134.2(3)
O2 U N1 160.6(3)
O2 U N2 70.2(3)
O8 U O1 92.9(3)
O8 U O2 89.7(3)
O8 U N3A 89.9(3)
O8 U N3 89.9(3)
O8 U N1 88.8(3)
O8 U N2 87.7(3)
O7 U O1 91.3(3)
O7 U O2 93.9(4)
O7 U O8 174.5(4)
O7 U N3A 84.7(4)
O7 U N3 84.7(4)
O7 U N1 89.2(4)
O7 U N2 89.6(3)
N1 U N3A 65.1(3)
N1 U N3 65.1(3)
N2 U N3A 64.0(3)
N2 U N3 64.0(3)
N2 U N1 129.0(3)
C7 O1 U 145.1(7)
C19 O2 U 134.1(7)
C6 O6 C8 115.3(9)
C9 O5 C10 112.6(10)
C12 O4 C11 114.2(9)
C14 O3 C13 113.9(9)
C23A N3A U 110.4(7)
C23A N3A C25A 108.1(11)
C22A N3A U 106.8(8)
C22A N3A C23A 110.9(9)
C22A N3A C25A 110.7(10)
C25A N3A U 110.0(8)
N3A C23A H23A 108.9
N3A C23A H23B 108.9
N3A C23A C24A 113.2(9)
H23A C23A H23B 107.8
C24A C23A H23A 108.9
C24A C23A H23B 108.9
C23A C24A H24A 110.1
C23A C24A H24B 110.1
H24A C24A H24B 108.5
N1 C24A C23A 107.8(11)
N1 C24A H24A 110.1
N1 C24A H24B 110.1
H21A C21A H21B 108.0
C22A C21A H21A 109.4
C22A C21A H21B 109.4
N2 C21A H21A 109.4
N2 C21A H21B 109.4
N2 C21A C22A 110.9(10)
N3A C22A C21A 111.2(9)
N3A C22A H22A 109.4
N3A C22A H22B 109.4
C21A C22A H22A 109.4
C21A C22A H22B 109.4
H22A C22A H22B 108.0
N3A C25A H25A 109.5
N3A C25A H25B 109.5
N3A C25A H25E 109.5
H25A C25A H25B 109.5
H25A C25A H25E 109.5
H25B C25A H25E 109.5
C23 N3 U 109(2)
C23 N3 C22 117.6(12)
C23 N3 C25 116(2)
C22 N3 U 105.3(19)
C22 N3 C25 110.7(18)
C25 N3 U 95(3)
N3 C23 H24C 108.7
N3 C23 H24D 108.7
N3 C23 C24 114.3(14)
H24C C23 H24D 107.6
C24 C23 H24C 108.7
C24 C23 H24D 108.7
C23 C24 H25C 109.5
C23 C24 H25D 109.5
H25C C24 H25D 108.1
N1 C24 C23 111(2)
N1 C24 H25C 109.5
N1 C24 H25D 109.5
H21C C21 H21D 110.4
C22 C21 H21C 113.0
C22 C21 H21D 113.0
N2 C21 H21C 113.0
N2 C21 H21D 113.0
N2 C21 C22 94(2)
N3 C22 C21 112.4(13)
N3 C22 H22C 109.1
N3 C22 H22D 109.1
C21 C22 H22C 109.1
C21 C22 H22D 109.1
H22C C22 H22D 107.9
N3 C25 H23D 109.5
N3 C25 H23E 109.5
N3 C25 H23F 109.5
H23D C25 H23E 109.5
H23D C25 H23F 109.5
H23E C25 H23F 109.5
C24A N1 U 118.7(7)
C24 N1 U 118.7(7)
C1 N1 U 128.3(8)
C1 N1 C24A 113.1(10)
C1 N1 C24 113.1(10)
N1 C1 H1 115.2
N1 C1 C2 129.6(11)
C2 C1 H1 115.2
C7 C2 C1 122.9(10)
C3 C2 C1 115.1(11)
C3 C2 C7 121.9(11)
O1 C7 C2 122.7(10)
O1 C7 C6 120.3(11)
C2 C7 C6 117.0(9)
C2 C3 H3 119.9
C4 C3 C2 120.1(13)
C4 C3 H3 119.9
C3 C4 H4 120.3
C3 C4 C5 119.5(12)
C5 C4 H4 120.3
C4 C5 H5 118.7
C4 C5 C6 122.7(12)
C6 C5 H5 118.7
O6 C6 C7 116.8(9)
O6 C6 C5 124.4(10)
C5 C6 C7 118.8(11)
O6 C8 H8A 109.6
O6 C8 H8B 109.6
O6 C8 C9 110.3(10)
H8A C8 H8B 108.1
C9 C8 H8A 109.6
C9 C8 H8B 109.6
O5 C9 C8 110.9(10)
O5 C9 H9A 109.5
O5 C9 H9B 109.5
C8 C9 H9A 109.5
C8 C9 H9B 109.5
H9A C9 H9B 108.1
O5 C10 H10A 109.7
O5 C10 H10B 109.7
O5 C10 C11 109.9(10)
H10A C10 H10B 108.2
C11 C10 H10A 109.7
C11 C10 H10B 109.7
O4 C11 C10 115.0(10)
O4 C11 H11A 108.5
O4 C11 H11B 108.5
C10 C11 H11A 108.5
C10 C11 H11B 108.5
H11A C11 H11B 107.5
O4 C12 H12A 109.0
O4 C12 H12B 109.0
O4 C12 C13 113.0(10)
H12A C12 H12B 107.8
C13 C12 H12A 109.0
C13 C12 H12B 109.0
O3 C13 C12 112.3(11)
O3 C13 H13A 109.1
O3 C13 H13B 109.1
C12 C13 H13A 109.1
C12 C13 H13B 109.1
H13A C13 H13B 107.9
O3 C14 C19 118.2(10)
O3 C14 C15 120.5(12)
C15 C14 C19 121.2(12)
O2 C19 C14 122.3(11)
O2 C19 C18 121.5(12)
C14 C19 C18 116.3(11)
C14 C15 H15 119.7
C14 C15 C16 120.5(14)
C16 C15 H15 119.7
C15 C16 H16 119.8
C17 C16 C15 120.4(13)
C17 C16 H16 119.8
C16 C17 H17 119.6
C16 C17 C18 120.9(14)
C18 C17 H17 119.6
C19 C18 C20 119.7(12)
C17 C18 C19 120.6(14)
C17 C18 C20 119.6(13)
C18 C20 H20 115.7
N2 C20 C18 128.7(11)
N2 C20 H20 115.7
C21A N2 U 118.6(8)
C21 N2 U 118.6(8)
C20 N2 U 124.1(8)
C20 N2 C21A 116.2(11)
C20 N2 C21 116.2(11)

loop_
_geom_bond_atom_site_label_1
_geom_bond_atom_site_label_2
_geom_bond_distance
U O1 2.250(7)
U O2 2.207(8)
U O8 1.792(7)
U O7 1.783(8)
U N3A 2.647(10)
U N3 2.647(10)
U N1 2.595(9)
U N2 2.559(9)
O1 C7 1.317(12)
O2 C19 1.313(13)
O6 C6 1.366(14)
O6 C8 1.425(13)
O5 C9 1.399(14)
O5 C10 1.415(14)
O4 C11 1.430(16)
O4 C12 1.421(14)
O3 C13 1.436(13)
O3 C14 1.383(14)
N3A C23A 1.463(11)
N3A C22A 1.442(11)
N3A C25A 1.483(11)
C23A H23A 0.9900
C23A H23B 0.9900
C23A C24A 1.487(12)
C24A H24A 0.9900
C24A H24B 0.9900
C24A N1 1.465(15)
C21A H21A 0.9900
C21A H21B 0.9900
C21A C22A 1.538(13)
C21A N2 1.485(16)
C22A H22A 0.9900
C22A H22B 0.9900
C25A H25A 0.9800
C25A H25B 0.9800
C25A H25E 0.9800
N3 C23 1.414(15)
N3 C22 1.445(14)
N3 C25 1.448(15)
C23 H24C 0.9900
C23 H24D 0.9900
C23 C24 1.516(15)
C24 H25C 0.9900
C24 H25D 0.9900
C24 N1 1.465(15)
C21 H21C 0.9900
C21 H21D 0.9900
C21 C22 1.514(15)
C21 N2 1.485(16)
C22 H22C 0.9900
C22 H22D 0.9900
C25 H23D 0.9800
C25 H23E 0.9800
C25 H23F 0.9800
N1 C1 1.289(15)
C1 H1 0.9500
C1 C2 1.438(16)
C2 C7 1.406(17)
C2 C3 1.399(17)
C7 C6 1.430(15)
C3 H3 0.9500
C3 C4 1.36(2)
C4 H4 0.9500
C4 C5 1.38(2)
C5 H5 0.9500
C5 C6 1.387(15)
C8 H8A 0.9900
C8 H8B 0.9900
C8 C9 1.489(19)
C9 H9A 0.9900
C9 H9B 0.9900
C10 H10A 0.9900
C10 H10B 0.9900
C10 C11 1.503(18)
C11 H11A 0.9900
C11 H11B 0.9900
C12 H12A 0.9900
C12 H12B 0.9900
C12 C13 1.501(17)
C13 H13A 0.9900
C13 H13B 0.9900
C14 C19 1.423(17)
C14 C15 1.386(17)
C19 C18 1.446(18)
C15 H15 0.9500
C15 C16 1.40(2)
C16 H16 0.9500
C16 C17 1.36(2)
C17 H17 0.9500
C17 C18 1.398(19)
C18 C20 1.46(2)
C20 H20 0.9500
C20 N2 1.250(17)

loop_
_geom_hbond_atom_site_label_D
_geom_hbond_atom_site_label_H
_geom_hbond_atom_site_label_A
_geom_hbond_distance_DH
_geom_hbond_distance_HA
_geom_hbond_distance_DA
_geom_hbond_angle_DHA
_geom_hbond_site_symmetry_A
C11 H11A O8 0.99 2.51 3.436(14) 155.3 4
C13 H13A O5 0.99 2.38 3.101(15) 128.7 .
C13 H13B O2 0.99 2.60 3.126(14) 113.0 .
C20 H20 O7 0.95 2.55 3.059(15) 113.7 3_545

loop_
_geom_torsion_atom_site_label_1
_geom_torsion_atom_site_label_2
_geom_torsion_atom_site_label_3
_geom_torsion_atom_site_label_4
_geom_torsion
U O1 C7 C2 0.0(19)
U O1 C7 C6 179.6(9)
U O2 C19 C14 139.5(9)
U O2 C19 C18 -41.7(14)
U N3A C23A C24A 50.5(14)
U N3A C22A C21A -59.3(13)
U N3 C23 C24 -53(4)
U N3 C22 C21 61(3)
U N1 C1 C2 2.0(18)
O1 C7 C6 O6 -0.1(14)
O1 C7 C6 C5 178.7(10)
O2 C19 C18 C17 177.2(10)
O2 C19 C18 C20 -7.5(15)
O6 C8 C9 O5 71.5(13)
O5 C10 C11 O4 -75.9(13)
O4 C12 C13 O3 -60.9(15)
O3 C14 C19 O2 7.8(14)
O3 C14 C19 C18 -171.1(9)
O3 C14 C15 C16 173.3(10)
N3A C23A C24A N1 -56.0(16)
C23A N3A C22A C21A -179.5(12)
C23A C24A N1 U 33.7(14)
C23A C24A N1 C1 -147.2(11)
C24A N1 C1 C2 -176.9(12)
C22A N3A C23A C24A 168.6(13)
C22A C21A N2 U 0.1(14)
C22A C21A N2 C20 -168.5(12)
C25A N3A C23A C24A -69.9(15)
C25A N3A C22A C21A 60.5(16)
N3 C23 C24 N1 47(4)
C23 N3 C22 C21 -177(4)
C23 C24 N1 U -16(2)
C23 C24 N1 C1 163.3(19)
C24 N1 C1 C2 -176.9(12)
C22 N3 C23 C24 -173(4)
C22 C21 N2 U 52.9(12)
C22 C21 N2 C20 -115.8(13)
C25 N3 C23 C24 52(5)
C25 N3 C22 C21 -40(5)
N1 C1 C2 C7 -0.1(19)
N1 C1 C2 C3 177.8(12)
C1 C2 C7 O1 -1.1(17)
C1 C2 C7 C6 179.3(10)
C1 C2 C3 C4 -178.8(12)
C2 C7 C6 O6 179.5(9)
C2 C7 C6 C5 -1.7(15)
C2 C3 C4 C5 0(2)
C7 C2 C3 C4 -0.9(19)
C3 C2 C7 O1 -178.9(11)
C3 C2 C7 C6 1.5(16)
C3 C4 C5 C6 -1(2)
C4 C5 C6 O6 -180.0(12)
C4 C5 C6 C7 1.3(18)
C6 O6 C8 C9 179.1(10)
C8 O6 C6 C7 -177.9(9)
C8 O6 C6 C5 3.4(15)
C9 O5 C10 C11 170.5(10)
C10 O5 C9 C8 172.8(10)
C11 O4 C12 C13 -103.5(12)
C12 O4 C11 C10 77.1(13)
C13 O3 C14 C19 -78.0(12)
C13 O3 C14 C15 105.3(12)
C14 O3 C13 C12 -85.0(13)
C14 C19 C18 C17 -3.9(15)
C14 C19 C18 C20 171.4(10)
C14 C15 C16 C17 -1.0(18)
C19 C14 C15 C16 -3.3(16)
C19 C18 C20 N2 15.0(18)
C15 C14 C19 O2 -175.5(10)
C15 C14 C19 C18 5.6(15)
C15 C16 C17 C18 3(2)
C16 C17 C18 C19 -0.2(18)
C16 C17 C18 C20 -175.5(12)
C17 C18 C20 N2 -169.6(12)
C18 C20 N2 U 16.1(17)
C18 C20 N2 C21A -176.0(12)
C18 C20 N2 C21 -176.0(12)
N2 C21A C22A N3A 40.7(16)
N2 C21 C22 N3 -75(3)

loop_
_twin_individual_id
_twin_individual_mass_fraction_refined
1 0.988(13)
2 0.012(13)
